data_7160247
loop_
_publ_author_name
'Yang, Zi'
'Luo, Ji'
'Zhang, Wenbo'
'Lei, Jieni'
'Liu, Chaoshui'
'Li, Yaqian'

_publ_section_title
;
 Rhodium(III)-Catalyzed direct C-H activation of 2-Aryl-3H-indoles: A
 strategy for 4-heteroaryl pyrazoles synthesis
;
_journal_name_full 'Organic &amp; Biomolecular Chemistry'
_journal_paper_doi 10.1039/D4OB01655F
_journal_year 2024
_chemical_formula_moiety 'C26 H22 Cl N3 O'
_chemical_formula_sum 'C26 H22 Cl N3 O'
_chemical_formula_weight 427.91
_space_group_crystal_system monoclinic
_space_group_IT_number 14
_space_group_name_Hall '-P 2yn'
_space_group_name_H-M_alt 'P 1 21/n 1'
_atom_sites_solution_hydrogens mixed
_atom_sites_solution_primary dual
_audit_creation_date 2023-12-14
_audit_creation_method
;
Olex2 1.5-beta
(compiled 2022.04.07 svn.rca3783a0 for OlexSys, GUI svn.r6439)
;
_audit_update_record
;
2024-08-21 deposited with the CCDC.	2024-11-19 downloaded from the CCDC.
;
_cell_angle_alpha 90
_cell_angle_beta 99.735(9)
_cell_angle_gamma 90
_cell_formula_units_Z 4
_cell_length_a 9.4744(9)
_cell_length_b 16.0747(14)
_cell_length_c 14.7594(11)
_cell_measurement_reflns_used 2742
_cell_measurement_temperature 293.15
_cell_measurement_theta_max 26.3990
_cell_measurement_theta_min 2.8910
_cell_volume 2215.5(3)
_computing_cell_refinement 'CrysAlisPro 1.171.42.99a (Rigaku OD, 2023)'
_computing_data_collection 'CrysAlisPro 1.171.42.99a (Rigaku OD, 2023)'
_computing_data_reduction 'CrysAlisPro 1.171.42.99a (Rigaku OD, 2023)'
_computing_molecular_graphics 'Olex2 1.5-beta (Dolomanov et al., 2009)'
_computing_publication_material 'Olex2 1.5-beta (Dolomanov et al., 2009)'
_computing_structure_refinement 'SHELXL 2018/3 (Sheldrick, 2015)'
_computing_structure_solution 'SHELXT 2018/2 (Sheldrick, 2018)'
_diffrn_ambient_temperature 293.15
_diffrn_detector 'CCD plate'
_diffrn_detector_area_resol_mean 8.0606
_diffrn_detector_type Eos
_diffrn_measured_fraction_theta_full 1.000
_diffrn_measured_fraction_theta_max 0.850
_diffrn_measurement_details
;
List of Runs (angles in degrees, time in seconds):

  # Type    Start    End  Width  t~exp~   \w     \q     \k     \f   Frames
#--------------------------------------------------------------------------
  1  \w     -1.00  74.00   1.00    4.00    --   16.96  19.00 150.00   75
  2  \w     27.00  77.00   1.00    4.00    --   16.96  37.00  60.00   50
  3  \w    -46.00  16.00   1.00    4.00    --  -17.43  77.00 -60.00   62
  4  \w    -20.00  10.00   1.00    4.00    --  -17.43 -77.00-180.00   30
  5  \w    -26.00   9.00   1.00    4.00    --  -17.43 -77.00  90.00   35
;
_diffrn_measurement_device 'four-circle diffractometer'
_diffrn_measurement_device_type 'Xcalibur, Eos, Gemini'
_diffrn_measurement_method '\w scans'
_diffrn_orient_matrix_type 'CrysAlisPro convention (1999,Acta A55,543-557)'
_diffrn_orient_matrix_UB_11 -0.0316993000
_diffrn_orient_matrix_UB_12 0.0394563000
_diffrn_orient_matrix_UB_13 0.0040630000
_diffrn_orient_matrix_UB_21 0.0558456000
_diffrn_orient_matrix_UB_22 0.0191352000
_diffrn_orient_matrix_UB_23 -0.0190207000
_diffrn_orient_matrix_UB_31 -0.0406975000
_diffrn_orient_matrix_UB_32 -0.0045706000
_diffrn_orient_matrix_UB_33 -0.0447138000
_diffrn_radiation_monochromator graphite
_diffrn_radiation_probe x-ray
_diffrn_radiation_type 'Mo K\a'
_diffrn_radiation_wavelength 0.71073
_diffrn_reflns_av_R_equivalents 0.0290
_diffrn_reflns_av_unetI/netI 0.0451
_diffrn_reflns_Laue_measured_fraction_full 1.000
_diffrn_reflns_Laue_measured_fraction_max 0.850
_diffrn_reflns_limit_h_max 10
_diffrn_reflns_limit_h_min -12
_diffrn_reflns_limit_k_max 18
_diffrn_reflns_limit_k_min -21
_diffrn_reflns_limit_l_max 19
_diffrn_reflns_limit_l_min -14
_diffrn_reflns_number 11487
_diffrn_reflns_point_group_measured_fraction_full 1.000
_diffrn_reflns_point_group_measured_fraction_max 0.850
_diffrn_reflns_theta_full 25.242
_diffrn_reflns_theta_max 29.311
_diffrn_reflns_theta_min 2.384
_diffrn_source 'fine-focus sealed X-ray tube'
_diffrn_source_type 'Enhance (Mo) X-ray Source'
_exptl_absorpt_coefficient_mu 0.195
_exptl_absorpt_correction_T_max 1.00000
_exptl_absorpt_correction_T_min 0.90309
_exptl_absorpt_correction_type multi-scan
_exptl_absorpt_process_details
;
CrysAlisPro 1.171.42.99a (Rigaku Oxford Diffraction, 2023)
Empirical absorption correction using spherical harmonics,
implemented in SCALE3 ABSPACK scaling algorithm.
;
_exptl_crystal_colour colorless
_exptl_crystal_density_diffrn 1.283
_exptl_crystal_description block
_exptl_crystal_F_000 896
_exptl_crystal_size_max 0.14
_exptl_crystal_size_mid 0.12
_exptl_crystal_size_min 0.1
_refine_diff_density_max 0.177
_refine_diff_density_min -0.226
_refine_diff_density_rms 0.035
_refine_ls_extinction_method none
_refine_ls_goodness_of_fit_ref 1.030
_refine_ls_hydrogen_treatment constr
_refine_ls_matrix_type full
_refine_ls_number_parameters 283
_refine_ls_number_reflns 5140
_refine_ls_number_restraints 0
_refine_ls_restrained_S_all 1.030
_refine_ls_R_factor_all 0.0873
_refine_ls_R_factor_gt 0.0542
_refine_ls_shift/su_max 0.001
_refine_ls_shift/su_mean 0.000
_refine_ls_structure_factor_coef Fsqd
_refine_ls_weighting_details 'w=1/[\s^2^(Fo^2^)+(0.0433P)^2^+0.5179P] where P=(Fo^2^+2Fc^2^)/3'
_refine_ls_weighting_scheme calc
_refine_ls_wR_factor_gt 0.1094
_refine_ls_wR_factor_ref 0.1247
_reflns_Friedel_coverage 0.000
_reflns_number_gt 3530
_reflns_number_total 5140
_reflns_threshold_expression 'I > 2\s(I)'
_cod_data_source_file d4ob01655f2.cif
_cod_data_source_block exp_13844
_cod_database_code 7160247
_shelx_shelxl_version_number 2018/3
_shelx_space_group_comment
;
The symmetry employed for this shelxl refinement is uniquely defined
by the following loop, which should always be used as a source of
symmetry information in preference to the above space-group names.
They are only intended as comments.
;
_shelx_estimated_absorpt_t_max 0.981
_shelx_estimated_absorpt_t_min 0.973
_olex2_refinement_description
;
1. Fixed Uiso
 At 1.2 times of:
  All C(H) groups
 At 1.5 times of:
  All C(H,H,H) groups, All O(H) groups
2.a Riding coordinates:
 O1(H1)
2.b Aromatic/amide H refined with riding coordinates:
 C2(H2), C3(H3), C4(H4), C5(H5), C12(H12), C13(H13), C14(H14), C15(H15),
 C16(H16), C21(H21), C22(H22), C24(H24)
2.c Idealised Me refined as rotating group:
 C9(H9A,H9B,H9C), C17(H17A,H17B,H17C), C26(H26A,H26B,H26C)
;
_olex2_submission_special_instructions 'No special instructions were received'
_oxdiff_exptl_absorpt_empirical_details
;
Empirical correction (ABSPACK) includes:
- Absorption correction using spherical harmonics
- Frame scaling
;
_oxdiff_exptl_absorpt_empirical_full_max 1.121
_oxdiff_exptl_absorpt_empirical_full_min 0.889

loop_
_space_group_symop_operation_xyz
'x, y, z'
'-x+1/2, y+1/2, -z+1/2'
'-x, -y, -z'
'x-1/2, -y-1/2, z-1/2'

loop_
_atom_site_label
_atom_site_type_symbol
_atom_site_fract_x
_atom_site_fract_y
_atom_site_fract_z
_atom_site_U_iso_or_equiv
_atom_site_adp_type
_atom_site_occupancy
_atom_site_site_symmetry_order
_atom_site_calc_flag
_atom_site_refinement_flags_posn
_atom_site_refinement_flags_adp
_atom_site_refinement_flags_occupancy
_atom_site_disorder_assembly
_atom_site_disorder_group
Cl1 Cl 0.62617(7) 0.60806(4) 0.64895(4) 0.0696(2) Uani 1 1 d . . . . .
O1 O 0.67148(15) 0.19880(8) 0.36701(9) 0.0554(4) Uani 1 1 d . . . . .
H1 H 0.716869 0.237623 0.393654 0.083 Uiso 1 1 d R U . . .
N1 N 0.78321(16) 0.34847(10) 0.40506(10) 0.0429(4) Uani 1 1 d . . . . .
N2 N 0.37765(18) 0.24686(11) 0.19511(11) 0.0510(4) Uani 1 1 d . . . . .
N3 N 0.44389(17) 0.20978(10) 0.27537(10) 0.0452(4) Uani 1 1 d . . . . .
C1 C 0.8537(2) 0.35345(12) 0.25456(13) 0.0450(5) Uani 1 1 d . . . . .
C2 C 0.9859(2) 0.37238(15) 0.22880(17) 0.0627(6) Uani 1 1 d . . . . .
H2 H 1.049821 0.407275 0.265606 0.075 Uiso 1 1 calc R U . . .
C3 C 1.0220(3) 0.33975(17) 0.14944(19) 0.0736(7) Uani 1 1 d . . . . .
H3 H 1.111281 0.351211 0.134081 0.088 Uiso 1 1 calc R U . . .
C4 C 0.9267(3) 0.29036(16) 0.09297(18) 0.0681(7) Uani 1 1 d . . . . .
H4 H 0.950055 0.269778 0.038490 0.082 Uiso 1 1 calc R U . . .
C5 C 0.7963(2) 0.27146(13) 0.11744(15) 0.0565(6) Uani 1 1 d . . . . .
H5 H 0.732148 0.238385 0.078493 0.068 Uiso 1 1 calc R U . . .
C6 C 0.7579(2) 0.30050(12) 0.19890(13) 0.0432(4) Uani 1 1 d . . . . .
C7 C 0.6163(2) 0.27484(11) 0.21969(12) 0.0421(4) Uani 1 1 d . . . . .
C8 C 0.4819(2) 0.28519(12) 0.16257(12) 0.0460(5) Uani 1 1 d . . . . .
C9 C 0.4481(3) 0.33293(16) 0.07465(14) 0.0678(7) Uani 1 1 d . . . . .
H9A H 0.498969 0.384811 0.080792 0.102 Uiso 1 1 calc R U . . .
H9B H 0.346978 0.343506 0.060987 0.102 Uiso 1 1 calc R U . . .
H9C H 0.476514 0.301117 0.025714 0.102 Uiso 1 1 calc R U . . .
C10 C 0.5868(2) 0.22681(11) 0.29122(13) 0.0431(4) Uani 1 1 d . . . . .
C11 C 0.3587(2) 0.16155(13) 0.32612(13) 0.0509(5) Uani 1 1 d . . . . .
C12 C 0.4147(3) 0.09301(14) 0.37556(16) 0.0664(6) Uani 1 1 d . . . . .
H12 H 0.510323 0.078431 0.378353 0.080 Uiso 1 1 calc R U . . .
C13 C 0.3253(4) 0.04602(17) 0.4212(2) 0.0871(9) Uani 1 1 d . . . . .
H13 H 0.361717 -0.000481 0.454794 0.104 Uiso 1 1 calc R U . . .
C14 C 0.1846(4) 0.06732(19) 0.4175(2) 0.0902(10) Uani 1 1 d . . . . .
H14 H 0.126252 0.035544 0.448712 0.108 Uiso 1 1 calc R U . . .
C15 C 0.1294(3) 0.13528(19) 0.36777(18) 0.0782(8) Uani 1 1 d . . . . .
H15 H 0.033424 0.149280 0.364694 0.094 Uiso 1 1 calc R U . . .
C16 C 0.2162(3) 0.18293(15) 0.32232(15) 0.0610(6) Uani 1 1 d . . . . .
H16 H 0.179099 0.229444 0.289085 0.073 Uiso 1 1 calc R U . . .
C17 C 0.6832(2) 0.51922(14) 0.27044(14) 0.0585(6) Uani 1 1 d . . . . .
H17A H 0.718939 0.514361 0.213560 0.088 Uiso 1 1 calc R U . . .
H17B H 0.663929 0.576611 0.281574 0.088 Uiso 1 1 calc R U . . .
H17C H 0.596535 0.487549 0.266844 0.088 Uiso 1 1 calc R U . . .
C18 C 0.79568(19) 0.48581(12) 0.34946(13) 0.0421(4) Uani 1 1 d . . . . .
C19 C 0.81500(19) 0.39215(12) 0.33774(13) 0.0412(4) Uani 1 1 d . . . . .
C20 C 0.74045(18) 0.40397(11) 0.47031(12) 0.0382(4) Uani 1 1 d . . . . .
C21 C 0.7006(2) 0.38379(12) 0.55337(13) 0.0451(5) Uani 1 1 d . . . . .
H21 H 0.697785 0.328666 0.572113 0.054 Uiso 1 1 calc R U . . .
C22 C 0.6653(2) 0.44760(13) 0.60771(13) 0.0469(5) Uani 1 1 d . . . . .
H22 H 0.638958 0.435901 0.664271 0.056 Uiso 1 1 calc R U . . .
C23 C 0.6689(2) 0.52863(13) 0.57819(13) 0.0460(5) Uani 1 1 d . . . . .
C24 C 0.7075(2) 0.54937(12) 0.49490(14) 0.0466(5) Uani 1 1 d . . . . .
H24 H 0.708387 0.604508 0.475921 0.056 Uiso 1 1 calc R U . . .
C25 C 0.74461(19) 0.48569(11) 0.44065(12) 0.0390(4) Uani 1 1 d . . . . .
C26 C 0.9359(2) 0.53609(14) 0.35548(16) 0.0583(6) Uani 1 1 d . . . . .
H26A H 1.007909 0.512287 0.401782 0.088 Uiso 1 1 calc R U . . .
H26B H 0.918973 0.592743 0.371221 0.088 Uiso 1 1 calc R U . . .
H26C H 0.967865 0.534487 0.297160 0.088 Uiso 1 1 calc R U . . .

loop_
_atom_site_aniso_label
_atom_site_aniso_U_11
_atom_site_aniso_U_22
_atom_site_aniso_U_33
_atom_site_aniso_U_23
_atom_site_aniso_U_13
_atom_site_aniso_U_12
Cl1 0.0640(4) 0.0646(4) 0.0831(4) -0.0253(3) 0.0205(3) -0.0047(3)
O1 0.0630(9) 0.0413(8) 0.0583(8) 0.0091(7) -0.0001(7) -0.0030(7)
N1 0.0395(9) 0.0393(9) 0.0477(9) 0.0034(7) 0.0008(7) -0.0008(7)
N2 0.0517(11) 0.0575(11) 0.0432(9) -0.0077(8) 0.0068(8) -0.0101(8)
N3 0.0497(10) 0.0431(9) 0.0437(9) -0.0073(7) 0.0106(7) -0.0094(8)
C1 0.0373(10) 0.0447(11) 0.0541(11) 0.0052(9) 0.0106(9) 0.0030(8)
C2 0.0410(12) 0.0685(15) 0.0808(16) 0.0010(13) 0.0167(11) 0.0013(10)
C3 0.0562(15) 0.0757(17) 0.0986(19) 0.0137(16) 0.0412(14) 0.0141(13)
C4 0.0759(17) 0.0660(16) 0.0712(15) 0.0061(13) 0.0377(14) 0.0197(13)
C5 0.0651(15) 0.0497(13) 0.0589(13) -0.0041(10) 0.0230(11) 0.0073(10)
C6 0.0457(11) 0.0364(10) 0.0495(11) 0.0027(9) 0.0137(9) 0.0059(8)
C7 0.0482(12) 0.0356(10) 0.0434(10) -0.0066(8) 0.0104(9) -0.0025(8)
C8 0.0500(12) 0.0478(12) 0.0405(10) -0.0082(9) 0.0080(9) -0.0035(9)
C9 0.0657(16) 0.0831(18) 0.0520(12) 0.0088(12) 0.0026(11) -0.0067(13)
C10 0.0504(12) 0.0334(10) 0.0456(10) -0.0061(8) 0.0087(9) -0.0026(8)
C11 0.0637(14) 0.0449(12) 0.0478(11) -0.0160(10) 0.0203(10) -0.0170(10)
C12 0.0844(18) 0.0483(13) 0.0734(15) -0.0028(12) 0.0330(13) -0.0091(12)
C13 0.125(3) 0.0551(16) 0.0940(19) 0.0008(14) 0.0545(19) -0.0162(16)
C14 0.118(3) 0.0709(19) 0.097(2) -0.0180(17) 0.064(2) -0.0395(18)
C15 0.0728(18) 0.086(2) 0.0831(17) -0.0258(16) 0.0358(14) -0.0305(15)
C16 0.0630(15) 0.0634(15) 0.0601(13) -0.0155(11) 0.0209(11) -0.0148(12)
C17 0.0564(13) 0.0624(14) 0.0546(12) 0.0138(11) 0.0031(10) 0.0089(11)
C18 0.0372(10) 0.0393(10) 0.0486(10) 0.0074(9) 0.0044(8) -0.0024(8)
C19 0.0288(9) 0.0456(11) 0.0469(10) 0.0029(9) -0.0002(8) -0.0014(8)
C20 0.0328(9) 0.0363(10) 0.0422(10) 0.0030(8) -0.0029(8) -0.0035(7)
C21 0.0425(11) 0.0411(11) 0.0491(11) 0.0085(9) 0.0004(9) -0.0026(8)
C22 0.0392(11) 0.0563(13) 0.0447(10) 0.0043(10) 0.0053(8) -0.0043(9)
C23 0.0351(10) 0.0487(12) 0.0527(11) -0.0063(10) 0.0031(9) -0.0033(8)
C24 0.0412(11) 0.0349(10) 0.0624(12) 0.0032(9) 0.0046(9) -0.0038(8)
C25 0.0320(9) 0.0370(10) 0.0457(10) 0.0036(8) -0.0005(8) -0.0050(8)
C26 0.0529(13) 0.0541(13) 0.0698(14) 0.0050(11) 0.0155(11) -0.0164(10)

loop_
_atom_type_symbol
_atom_type_description
_atom_type_scat_dispersion_real
_atom_type_scat_dispersion_imag
_atom_type_scat_source
C C 0.0033 0.0016 'International Tables Vol C Tables 4.2.6.8 and 6.1.1.4'
H H 0.0000 0.0000 'International Tables Vol C Tables 4.2.6.8 and 6.1.1.4'
Cl Cl 0.1484 0.1585 'International Tables Vol C Tables 4.2.6.8 and 6.1.1.4'
N N 0.0061 0.0033 'International Tables Vol C Tables 4.2.6.8 and 6.1.1.4'
O O 0.0106 0.0060 'International Tables Vol C Tables 4.2.6.8 and 6.1.1.4'

loop_
_geom_angle_atom_site_label_1
_geom_angle_atom_site_label_2
_geom_angle_atom_site_label_3
_geom_angle
_geom_angle_site_symmetry_1
_geom_angle_site_symmetry_3
_geom_angle_publ_flag
C10 O1 H1 109.7 . . ?
C19 N1 C20 108.06(16) . . ?
C8 N2 N3 104.72(16) . . ?
N2 N3 C11 118.19(16) . . ?
C10 N3 N2 110.82(15) . . ?
C10 N3 C11 130.98(17) . . ?
C2 C1 C6 119.44(19) . . ?
C2 C1 C19 119.53(19) . . ?
C6 C1 C19 120.98(17) . . ?
C1 C2 H2 119.7 . . ?
C3 C2 C1 120.6(2) . . ?
C3 C2 H2 119.7 . . ?
C2 C3 H3 119.9 . . ?
C4 C3 C2 120.2(2) . . ?
C4 C3 H3 119.9 . . ?
C3 C4 H4 120.2 . . ?
C3 C4 C5 119.7(2) . . ?
C5 C4 H4 120.2 . . ?
C4 C5 H5 119.1 . . ?
C4 C5 C6 121.9(2) . . ?
C6 C5 H5 119.1 . . ?
C1 C6 C7 124.40(17) . . ?
C5 C6 C1 118.06(19) . . ?
C5 C6 C7 117.52(18) . . ?
C8 C7 C6 126.77(17) . . ?
C10 C7 C6 128.57(18) . . ?
C10 C7 C8 104.15(17) . . ?
N2 C8 C7 112.44(17) . . ?
N2 C8 C9 119.39(19) . . ?
C7 C8 C9 128.16(19) . . ?
C8 C9 H9A 109.5 . . ?
C8 C9 H9B 109.5 . . ?
C8 C9 H9C 109.5 . . ?
H9A C9 H9B 109.5 . . ?
H9A C9 H9C 109.5 . . ?
H9B C9 H9C 109.5 . . ?
O1 C10 N3 120.91(17) . . ?
O1 C10 C7 131.23(19) . . ?
N3 C10 C7 107.85(17) . . ?
C12 C11 N3 120.9(2) . . ?
C12 C11 C16 120.3(2) . . ?
C16 C11 N3 118.7(2) . . ?
C11 C12 H12 120.7 . . ?
C11 C12 C13 118.7(3) . . ?
C13 C12 H12 120.7 . . ?
C12 C13 H13 119.6 . . ?
C14 C13 C12 120.9(3) . . ?
C14 C13 H13 119.6 . . ?
C13 C14 H14 119.9 . . ?
C13 C14 C15 120.2(3) . . ?
C15 C14 H14 119.9 . . ?
C14 C15 H15 120.0 . . ?
C14 C15 C16 119.9(3) . . ?
C16 C15 H15 120.0 . . ?
C11 C16 H16 120.0 . . ?
C15 C16 C11 120.0(2) . . ?
C15 C16 H16 120.0 . . ?
H17A C17 H17B 109.5 . . ?
H17A C17 H17C 109.5 . . ?
H17B C17 H17C 109.5 . . ?
C18 C17 H17A 109.5 . . ?
C18 C17 H17B 109.5 . . ?
C18 C17 H17C 109.5 . . ?
C17 C18 C26 109.86(17) . . ?
C19 C18 C17 109.80(16) . . ?
C19 C18 C26 113.78(16) . . ?
C25 C18 C17 113.10(16) . . ?
C25 C18 C19 99.36(14) . . ?
C25 C18 C26 110.65(16) . . ?
N1 C19 C1 122.21(18) . . ?
N1 C19 C18 113.55(17) . . ?
C1 C19 C18 124.04(17) . . ?
C21 C20 N1 127.31(17) . . ?
C21 C20 C25 121.95(18) . . ?
C25 C20 N1 110.73(16) . . ?
C20 C21 H21 120.9 . . ?
C22 C21 C20 118.14(18) . . ?
C22 C21 H21 120.9 . . ?
C21 C22 H22 120.0 . . ?
C23 C22 C21 119.93(18) . . ?
C23 C22 H22 120.0 . . ?
C22 C23 Cl1 118.94(16) . . ?
C22 C23 C24 122.34(19) . . ?
C24 C23 Cl1 118.71(16) . . ?
C23 C24 H24 121.0 . . ?
C23 C24 C25 117.95(18) . . ?
C25 C24 H24 121.0 . . ?
C20 C25 C18 108.29(16) . . ?
C24 C25 C18 132.01(17) . . ?
C24 C25 C20 119.68(17) . . ?
C18 C26 H26A 109.5 . . ?
C18 C26 H26B 109.5 . . ?
C18 C26 H26C 109.5 . . ?
H26A C26 H26B 109.5 . . ?
H26A C26 H26C 109.5 . . ?
H26B C26 H26C 109.5 . . ?

loop_
_geom_bond_atom_site_label_1
_geom_bond_atom_site_label_2
_geom_bond_distance
_geom_bond_site_symmetry_2
_geom_bond_publ_flag
Cl1 C23 1.740(2) . ?
O1 H1 0.8196 . ?
O1 C10 1.340(2) . ?
N1 C19 1.293(2) . ?
N1 C20 1.421(2) . ?
N2 N3 1.379(2) . ?
N2 C8 1.322(2) . ?
N3 C10 1.362(2) . ?
N3 C11 1.420(2) . ?
C1 C2 1.402(3) . ?
C1 C6 1.404(3) . ?
C1 C19 1.477(3) . ?
C2 H2 0.9300 . ?
C2 C3 1.378(3) . ?
C3 H3 0.9300 . ?
C3 C4 1.373(4) . ?
C4 H4 0.9300 . ?
C4 C5 1.378(3) . ?
C5 H5 0.9300 . ?
C5 C6 1.394(3) . ?
C6 C7 1.485(3) . ?
C7 C8 1.413(3) . ?
C7 C10 1.374(3) . ?
C8 C9 1.495(3) . ?
C9 H9A 0.9600 . ?
C9 H9B 0.9600 . ?
C9 H9C 0.9600 . ?
C11 C12 1.377(3) . ?
C11 C16 1.385(3) . ?
C12 H12 0.9300 . ?
C12 C13 1.391(3) . ?
C13 H13 0.9300 . ?
C13 C14 1.369(4) . ?
C14 H14 0.9300 . ?
C14 C15 1.369(4) . ?
C15 H15 0.9300 . ?
C15 C16 1.379(3) . ?
C16 H16 0.9300 . ?
C17 H17A 0.9600 . ?
C17 H17B 0.9600 . ?
C17 H17C 0.9600 . ?
C17 C18 1.538(3) . ?
C18 C19 1.530(3) . ?
C18 C25 1.505(3) . ?
C18 C26 1.544(3) . ?
C20 C21 1.381(3) . ?
C20 C25 1.387(2) . ?
C21 H21 0.9300 . ?
C21 C22 1.378(3) . ?
C22 H22 0.9300 . ?
C22 C23 1.376(3) . ?
C23 C24 1.381(3) . ?
C24 H24 0.9300 . ?
C24 C25 1.381(3) . ?
C26 H26A 0.9600 . ?
C26 H26B 0.9600 . ?
C26 H26C 0.9600 . ?

loop_
_geom_torsion_atom_site_label_1
_geom_torsion_atom_site_label_2
_geom_torsion_atom_site_label_3
_geom_torsion_atom_site_label_4
_geom_torsion
_geom_torsion_site_symmetry_1
_geom_torsion_site_symmetry_2
_geom_torsion_site_symmetry_3
_geom_torsion_site_symmetry_4
_geom_torsion_publ_flag
Cl1 C23 C24 C25 178.38(14) . . . . ?
N1 C20 C21 C22 178.78(17) . . . . ?
N1 C20 C25 C18 -0.81(19) . . . . ?
N1 C20 C25 C24 -179.63(15) . . . . ?
N2 N3 C10 O1 178.13(16) . . . . ?
N2 N3 C10 C7 -0.9(2) . . . . ?
N2 N3 C11 C12 147.38(19) . . . . ?
N2 N3 C11 C16 -30.3(2) . . . . ?
N3 N2 C8 C7 -0.3(2) . . . . ?
N3 N2 C8 C9 -179.86(18) . . . . ?
N3 C11 C12 C13 -177.6(2) . . . . ?
N3 C11 C16 C15 177.34(18) . . . . ?
C1 C2 C3 C4 2.1(4) . . . . ?
C1 C6 C7 C8 123.8(2) . . . . ?
C1 C6 C7 C10 -65.7(3) . . . . ?
C2 C1 C6 C5 -2.7(3) . . . . ?
C2 C1 C6 C7 178.93(19) . . . . ?
C2 C1 C19 N1 -122.7(2) . . . . ?
C2 C1 C19 C18 62.8(3) . . . . ?
C2 C3 C4 C5 -2.0(4) . . . . ?
C3 C4 C5 C6 -0.6(4) . . . . ?
C4 C5 C6 C1 2.9(3) . . . . ?
C4 C5 C6 C7 -178.61(19) . . . . ?
C5 C6 C7 C8 -54.6(3) . . . . ?
C5 C6 C7 C10 115.9(2) . . . . ?
C6 C1 C2 C3 0.2(3) . . . . ?
C6 C1 C19 N1 59.7(3) . . . . ?
C6 C1 C19 C18 -114.7(2) . . . . ?
C6 C7 C8 N2 172.13(17) . . . . ?
C6 C7 C8 C9 -8.4(3) . . . . ?
C6 C7 C10 O1 9.6(3) . . . . ?
C6 C7 C10 N3 -171.48(17) . . . . ?
C8 N2 N3 C10 0.8(2) . . . . ?
C8 N2 N3 C11 -178.66(16) . . . . ?
C8 C7 C10 O1 -178.24(19) . . . . ?
C8 C7 C10 N3 0.7(2) . . . . ?
C10 N3 C11 C12 -31.9(3) . . . . ?
C10 N3 C11 C16 150.4(2) . . . . ?
C10 C7 C8 N2 -0.2(2) . . . . ?
C10 C7 C8 C9 179.3(2) . . . . ?
C11 N3 C10 O1 -2.5(3) . . . . ?
C11 N3 C10 C7 178.39(18) . . . . ?
C11 C12 C13 C14 -0.1(4) . . . . ?
C12 C11 C16 C15 -0.3(3) . . . . ?
C12 C13 C14 C15 0.5(4) . . . . ?
C13 C14 C15 C16 -0.7(4) . . . . ?
C14 C15 C16 C11 0.7(3) . . . . ?
C16 C11 C12 C13 0.0(3) . . . . ?
C17 C18 C19 N1 -118.81(18) . . . . ?
C17 C18 C19 C1 56.1(2) . . . . ?
C17 C18 C25 C20 116.81(18) . . . . ?
C17 C18 C25 C24 -64.6(3) . . . . ?
C19 N1 C20 C21 -178.46(17) . . . . ?
C19 N1 C20 C25 0.8(2) . . . . ?
C19 C1 C2 C3 -177.3(2) . . . . ?
C19 C1 C6 C5 174.86(18) . . . . ?
C19 C1 C6 C7 -3.5(3) . . . . ?
C19 C18 C25 C20 0.48(18) . . . . ?
C19 C18 C25 C24 179.10(18) . . . . ?
C20 N1 C19 C1 -175.45(16) . . . . ?
C20 N1 C19 C18 -0.5(2) . . . . ?
C20 C21 C22 C23 0.6(3) . . . . ?
C21 C20 C25 C18 178.51(16) . . . . ?
C21 C20 C25 C24 -0.3(3) . . . . ?
C21 C22 C23 Cl1 -179.11(14) . . . . ?
C21 C22 C23 C24 -0.1(3) . . . . ?
C22 C23 C24 C25 -0.6(3) . . . . ?
C23 C24 C25 C18 -177.68(18) . . . . ?
C23 C24 C25 C20 0.8(3) . . . . ?
C25 C18 C19 N1 0.01(19) . . . . ?
C25 C18 C19 C1 174.87(16) . . . . ?
C25 C20 C21 C22 -0.4(3) . . . . ?
C26 C18 C19 N1 117.60(18) . . . . ?
C26 C18 C19 C1 -67.5(2) . . . . ?
C26 C18 C25 C20 -119.44(17) . . . . ?
C26 C18 C25 C24 59.2(3) . . . . ?
